data_2013339
loop_
_publ_author_name
'Liu, Qingjian'
'Shi, Daqing'
'Ma, Chuanli'
'Pan, Fengmei'
'Qu, Rongjun'
'Yu, Kaibei'
'Xu, Jianhua'

_publ_section_title
;
 2,2'-(1,2-Ethanediyldithio)bis(1,3-benzothiazole)
;
_journal_issue 4
_journal_name_full 'Acta Crystallographica Section C'
_journal_page_first o219
_journal_page_last o220
_journal_paper_doi 10.1107/S0108270103002257
_journal_volume 59
_journal_year 2003
_chemical_formula_iupac 'C16 H12 N2 S4'
_chemical_formula_moiety 'C16 H12 N2 S4'
_chemical_formula_sum 'C16 H12 N2 S4'
_chemical_formula_weight 360.52
_chemical_melting_point 422.5(5)
_chemical_name_systematic
;
2,2'-(1,2-Ethanediyldithio)bis(1,3-benzothiazole)
;
_space_group_IT_number 14
_symmetry_cell_setting monoclinic
_symmetry_space_group_name_Hall '-P 2yn'
_symmetry_space_group_name_H-M 'P 1 21/n 1'
_atom_sites_solution_hydrogens geom
_atom_sites_solution_primary direct
_atom_sites_solution_secondary difmap
_cell_angle_alpha 90
_cell_angle_beta 114.100(10)
_cell_angle_gamma 90
_cell_formula_units_Z 4
_cell_length_a 11.513(2)
_cell_length_b 10.711(2)
_cell_length_c 13.998(2)
_cell_measurement_reflns_used 29
_cell_measurement_temperature 296(2)
_cell_measurement_theta_max 14.82
_cell_measurement_theta_min 2.71
_cell_volume 1575.7(5)
_computing_cell_refinement XSCANS
_computing_data_collection 'XSCANS (Siemens, 1994)'
_computing_data_reduction 'SHELXTL (Sheldrick, 1997)'
_computing_molecular_graphics SHELXTL
_computing_publication_material SHELXTL
_computing_structure_refinement SHELXTL
_computing_structure_solution SHELXTL
_diffrn_ambient_temperature 296(2)
_diffrn_measured_fraction_theta_full 1.000
_diffrn_measured_fraction_theta_max 1.000
_diffrn_measurement_device_type 'Siemens P4'
_diffrn_measurement_method \w
_diffrn_radiation_monochromator graphite
_diffrn_radiation_source 'normal-focus sealed tube'
_diffrn_radiation_type MoK\a
_diffrn_radiation_wavelength 0.71073
_diffrn_reflns_av_R_equivalents 0.010
_diffrn_reflns_av_sigmaI/netI 0.026
_diffrn_reflns_limit_h_max 13
_diffrn_reflns_limit_h_min 0
_diffrn_reflns_limit_k_max 12
_diffrn_reflns_limit_k_min 0
_diffrn_reflns_limit_l_max 15
_diffrn_reflns_limit_l_min -16
_diffrn_reflns_number 3203
_diffrn_reflns_theta_full 24.99
_diffrn_reflns_theta_max 24.99
_diffrn_reflns_theta_min 1.94
_diffrn_standards_decay_% 6.42
_diffrn_standards_interval_count 97
_diffrn_standards_number 3
_exptl_absorpt_coefficient_mu 0.599
_exptl_absorpt_correction_T_max 0.787
_exptl_absorpt_correction_T_min 0.748
_exptl_absorpt_correction_type empirical
_exptl_absorpt_process_details '(SHELXS86; Sheldrick, 1990)'
_exptl_crystal_colour colourless
_exptl_crystal_density_diffrn 1.520
_exptl_crystal_density_meas ?
_exptl_crystal_density_method 'not measured'
_exptl_crystal_description plate
_exptl_crystal_F_000 744
_exptl_crystal_size_max 0.48
_exptl_crystal_size_mid 0.44
_exptl_crystal_size_min 0.40
_refine_diff_density_max 0.25
_refine_diff_density_min -0.19
_refine_ls_extinction_coef 0.0095(9)
_refine_ls_extinction_expression Fc^*^=kFc[1+0.001xFc^2^\l^3^/sin(2\q)]^-1/4^
_refine_ls_extinction_method 'SHELXTL (Sheldrick, 1997)'
_refine_ls_goodness_of_fit_ref 1.055
_refine_ls_hydrogen_treatment constr
_refine_ls_matrix_type full
_refine_ls_number_parameters 200
_refine_ls_number_reflns 2779
_refine_ls_number_restraints 0
_refine_ls_restrained_S_all 1.055
_refine_ls_R_factor_all 0.044
_refine_ls_R_factor_gt 0.030
_refine_ls_shift/su_max 0.001
_refine_ls_shift/su_mean 0.000
_refine_ls_structure_factor_coef Fsqd
_refine_ls_weighting_details 'calc w = 1/[\s^2^(Fo^2^)+(0.0419P)^2^] where P=(Fo^2^+2Fc^2^)/3'
_refine_ls_weighting_scheme calc
_refine_ls_wR_factor_gt 0.077
_refine_ls_wR_factor_ref 0.080
_reflns_number_gt 2095
_reflns_number_total 2779
_reflns_threshold_expression I>2\s(I)
_cod_data_source_file ob1097.cif
_cod_data_source_block I
_cod_depositor_comments
;
The following automatic conversions were performed:
'_symmetry_cell_setting' value 'Monoclinic' changed to 'monoclinic'
according to '/home/saulius/struct/CIF-dictionaries/cif_core.dic'
dictionary named 'cif_core.dic' version 2.4.1 from 2010-06-29.

Automatic conversion script
Id: cif_fix_enum 1527 2010-12-29 10:47:43Z saulius 

The following automatic conversions were performed:

'_chemical_melting_point' value '422-423' was changed to '422.5(5)' -
the average value was taken and precision was estimated.

Automatic conversion script
Id: cif_fix_values 1646 2011-03-28 12:23:43Z adriana 

The following automatic conversions were performed:

'_chemical_melting_point' value '422-423' was changed to '422.5(5)' -
the average value was taken and precision was
estimated.

'_symmetry_cell_setting' value 'Monoclinic' changed to
'monoclinic' according to
/home/saulius/struct/CIF-dictionaries/cif_core.dic dictionary named
'cif_core.dic' version 2.4.1 from 2010-06-29.

Automatic conversion script
Id: cif_fix_values 1715 2011-07-08 13:25:40Z adriana 

The following automatic conversions were performed:

'_exptl_crystal_density_meas' value 'not measured' was changed to '?'
- the value is perceived as not measured.

Automatic conversion script
Id: cif_fix_values 3008 2015-01-20 13:52:24Z robertas 
;
_cod_original_sg_symbol_H-M 'P 21/n'
_cod_database_code 2013339
_cod_database_fobs_code 2013339

loop_
_symmetry_equiv_pos_as_xyz
'x, y, z'
'-x+1/2, y+1/2, -z+1/2'
'-x, -y, -z'
'x-1/2, -y-1/2, z-1/2'

loop_
_atom_site_label
_atom_site_fract_x
_atom_site_fract_y
_atom_site_fract_z
_atom_site_U_iso_or_equiv
_atom_site_adp_type
_atom_site_calc_flag
_atom_site_refinement_flags
_atom_site_occupancy
_atom_site_disorder_assembly
_atom_site_disorder_group
_atom_site_type_symbol
S1 0.21696(5) 0.46192(5) 0.11324(4) 0.04871(17) Uani d . 1 . . S
S2 0.23804(5) 0.59668(6) 0.30564(5) 0.05732(19) Uani d . 1 . . S
S3 -0.06760(6) 0.66361(6) 0.41449(5) 0.05797(19) Uani d . 1 . . S
S4 -0.06197(5) 0.80194(6) 0.59981(5) 0.05468(19) Uani d . 1 . . S
N1 0.05754(15) 0.42452(15) 0.19951(12) 0.0430(4) Uani d . 1 . . N
N2 0.11139(16) 0.83470(15) 0.52787(13) 0.0444(4) Uani d . 1 . . N
C1 0.02168(18) 0.34570(18) 0.11272(15) 0.0388(5) Uani d . 1 . . C
C2 -0.0795(2) 0.2617(2) 0.08144(18) 0.0506(6) Uani d . 1 . . C
H2 -0.1302 0.2549 0.1187 0.061 Uiso calc R 1 . . H
C3 -0.1032(2) 0.1890(2) -0.00576(19) 0.0589(6) Uani d . 1 . . C
H3 -0.1702 0.1324 -0.0269 0.071 Uiso calc R 1 . . H
C4 -0.0293(2) 0.1983(2) -0.06268(18) 0.0592(6) Uani d . 1 . . C
H4 -0.0480 0.1485 -0.1215 0.071 Uiso calc R 1 . . H
C5 0.0715(2) 0.2805(2) -0.03308(16) 0.0495(5) Uani d . 1 . . C
H5 0.1212 0.2868 -0.0711 0.059 Uiso calc R 1 . . H
C6 0.09675(18) 0.35346(18) 0.05516(15) 0.0386(5) Uani d . 1 . . C
C7 0.15677(18) 0.48878(19) 0.20800(16) 0.0417(5) Uani d . 1 . . C
C8 0.1441(2) 0.5911(2) 0.38309(16) 0.0566(6) Uani d . 1 . . C
H8A 0.1181 0.5057 0.3862 0.068 Uiso calc R 1 . . H
H8B 0.1964 0.6179 0.4539 0.068 Uiso calc R 1 . . H
C9 0.0287(2) 0.6722(2) 0.33877(16) 0.0547(6) Uani d . 1 . . C
H9A -0.0225 0.6468 0.2673 0.066 Uiso calc R 1 . . H
H9B 0.0549 0.7580 0.3373 0.066 Uiso calc R 1 . . H
C10 0.0090(2) 0.77261(19) 0.51278(16) 0.0432(5) Uani d . 1 . . C
C11 0.14153(18) 0.91434(18) 0.61384(15) 0.0398(5) Uani d . 1 . . C
C12 0.2446(2) 0.9947(2) 0.65147(17) 0.0496(5) Uani d . 1 . . C
H12 0.3005 0.9996 0.6189 0.060 Uiso calc R 1 . . H
C13 0.2634(2) 1.0674(2) 0.73778(18) 0.0560(6) Uani d . 1 . . C
H13 0.3325 1.1216 0.7635 0.067 Uiso calc R 1 . . H
C14 0.1802(2) 1.0607(2) 0.78669(17) 0.0569(6) Uani d . 1 . . C
H14 0.1947 1.1102 0.8450 0.068 Uiso calc R 1 . . H
C15 0.0768(2) 0.9822(2) 0.75050(17) 0.0548(6) Uani d . 1 . . C
H15 0.0212 0.9784 0.7834 0.066 Uiso calc R 1 . . H
C16 0.05743(19) 0.90868(19) 0.66356(16) 0.0430(5) Uani d . 1 . . C

loop_
_atom_site_aniso_label
_atom_site_aniso_U_11
_atom_site_aniso_U_22
_atom_site_aniso_U_33
_atom_site_aniso_U_12
_atom_site_aniso_U_13
_atom_site_aniso_U_23
S1 0.0474(3) 0.0522(4) 0.0528(3) -0.0096(3) 0.0269(3) -0.0046(3)
S2 0.0502(4) 0.0621(4) 0.0574(4) -0.0109(3) 0.0197(3) -0.0186(3)
S3 0.0519(4) 0.0547(4) 0.0668(4) -0.0077(3) 0.0236(3) -0.0130(3)
S4 0.0457(3) 0.0605(4) 0.0677(4) -0.0013(3) 0.0331(3) -0.0034(3)
N1 0.0413(10) 0.0439(10) 0.0464(10) -0.0024(8) 0.0206(8) -0.0053(8)
N2 0.0450(10) 0.0451(10) 0.0465(10) -0.0005(8) 0.0223(8) -0.0015(8)
C1 0.0373(11) 0.0336(11) 0.0458(11) 0.0023(9) 0.0173(9) -0.0003(9)
C2 0.0468(13) 0.0466(13) 0.0656(15) -0.0045(10) 0.0302(12) -0.0049(11)
C3 0.0507(14) 0.0472(14) 0.0767(16) -0.0107(11) 0.0238(13) -0.0160(12)
C4 0.0628(15) 0.0534(14) 0.0566(14) -0.0009(12) 0.0196(13) -0.0172(12)
C5 0.0564(14) 0.0499(13) 0.0469(12) 0.0027(11) 0.0258(11) -0.0029(11)
C6 0.0391(11) 0.0357(11) 0.0410(11) 0.0026(9) 0.0165(9) 0.0029(9)
C7 0.0390(11) 0.0419(12) 0.0429(11) 0.0021(10) 0.0153(9) -0.0020(9)
C8 0.0598(15) 0.0596(15) 0.0442(12) 0.0057(12) 0.0151(11) -0.0050(11)
C9 0.0601(14) 0.0497(13) 0.0440(12) 0.0042(11) 0.0110(11) -0.0024(10)
C10 0.0427(12) 0.0413(12) 0.0466(12) 0.0081(10) 0.0191(10) 0.0043(10)
C11 0.0385(11) 0.0402(11) 0.0411(11) 0.0069(9) 0.0167(9) 0.0027(9)
C12 0.0502(13) 0.0509(13) 0.0517(13) -0.0045(11) 0.0248(11) -0.0006(11)
C13 0.0564(14) 0.0500(14) 0.0545(14) -0.0043(12) 0.0154(12) -0.0044(12)
C14 0.0678(16) 0.0539(14) 0.0452(13) 0.0129(13) 0.0192(12) -0.0064(11)
C15 0.0597(15) 0.0598(15) 0.0525(14) 0.0151(12) 0.0307(12) 0.0027(12)
C16 0.0427(11) 0.0430(12) 0.0473(12) 0.0096(10) 0.0226(10) 0.0046(10)

loop_
_atom_type_symbol
_atom_type_description
_atom_type_scat_dispersion_real
_atom_type_scat_dispersion_imag
_atom_type_scat_source
C C 0.0033 0.0016 'International Tables Vol C Tables 4.2.6.8 and 6.1.1.4'
H H 0.0000 0.0000 'International Tables Vol C Tables 4.2.6.8 and 6.1.1.4'
N N 0.0061 0.0033 'International Tables Vol C Tables 4.2.6.8 and 6.1.1.4'
S S 0.1246 0.1234 'International Tables Vol C Tables 4.2.6.8 and 6.1.1.4'

loop_
_geom_angle_atom_site_label_1
_geom_angle_atom_site_label_2
_geom_angle_atom_site_label_3
_geom_angle
_geom_angle_publ_flag
C6 S1 C7 88.76(9) no
C7 S2 C8 100.75(10) yes
C10 S3 C9 101.14(10) yes
C16 S4 C10 88.81(10) no
C7 N1 C1 109.70(16) no
C10 N2 C11 110.09(17) no
C2 C1 N1 125.16(18) no
C2 C1 C6 119.31(18) no
N1 C1 C6 115.53(17) no
C3 C2 C1 118.7(2) no
C3 C2 H2 120.6 no
C1 C2 H2 120.6 no
C2 C3 C4 121.5(2) no
C2 C3 H3 119.2 no
C4 C3 H3 119.2 no
C5 C4 C3 120.8(2) no
C5 C4 H4 119.6 no
C3 C4 H4 119.6 no
C4 C5 C6 118.1(2) no
C4 C5 H5 120.9 no
C6 C5 H5 120.9 no
C5 C6 C1 121.53(19) no
C5 C6 S1 129.13(16) no
C1 C6 S1 109.33(14) no
N1 C7 S2 126.49(16) no
N1 C7 S1 116.69(15) no
S2 C7 S1 116.81(11) no
C9 C8 S2 112.22(16) yes
C9 C8 H8A 109.2 no
S2 C8 H8A 109.2 no
C9 C8 H8B 109.2 no
S2 C8 H8B 109.2 no
H8A C8 H8B 107.9 no
C8 C9 S3 112.23(15) yes
C8 C9 H9A 109.2 no
S3 C9 H9A 109.2 no
C8 C9 H9B 109.2 no
S3 C9 H9B 109.2 no
H9A C9 H9B 107.9 no
N2 C10 S3 127.33(16) no
N2 C10 S4 116.57(16) no
S3 C10 S4 116.10(12) no
C12 C11 N2 125.44(18) no
C12 C11 C16 119.68(19) no
N2 C11 C16 114.89(18) no
C13 C12 C11 119.2(2) no
C13 C12 H12 120.4 no
C11 C12 H12 120.4 no
C12 C13 C14 120.6(2) no
C12 C13 H13 119.7 no
C14 C13 H13 119.7 no
C15 C14 C13 121.2(2) no
C15 C14 H14 119.4 no
C13 C14 H14 119.4 no
C14 C15 C16 118.4(2) no
C14 C15 H15 120.8 no
C16 C15 H15 120.8 no
C15 C16 C11 120.8(2) no
C15 C16 S4 129.52(17) no
C11 C16 S4 109.64(15) no

loop_
_geom_bond_atom_site_label_1
_geom_bond_atom_site_label_2
_geom_bond_site_symmetry_2
_geom_bond_distance
_geom_bond_publ_flag
S1 C6 . 1.734(2) yes
S1 C7 . 1.753(2) yes
S2 C7 . 1.742(2) yes
S2 C8 . 1.818(2) yes
S3 C10 . 1.744(2) yes
S3 C9 . 1.822(2) yes
S4 C16 . 1.730(2) yes
S4 C10 . 1.750(2) yes
N1 C7 . 1.297(2) yes
N1 C1 . 1.396(2) yes
N2 C10 . 1.294(3) yes
N2 C11 . 1.398(2) yes
C1 C2 . 1.393(3) no
C1 C6 . 1.404(3) no
C2 C3 . 1.378(3) no
C2 H2 . 0.9300 no
C3 C4 . 1.386(3) no
C3 H3 . 0.9300 no
C4 C5 . 1.379(3) no
C4 H4 . 0.9300 no
C5 C6 . 1.389(3) no
C5 H5 . 0.9300 no
C8 C9 . 1.494(3) no
C8 H8A . 0.9700 no
C8 H8B . 0.9700 no
C9 H9A . 0.9700 no
C9 H9B . 0.9700 no
C11 C12 . 1.384(3) no
C11 C16 . 1.406(3) no
C12 C13 . 1.378(3) no
C12 H12 . 0.9300 no
C13 C14 . 1.388(3) no
C13 H13 . 0.9300 no
C14 C15 . 1.374(3) no
C14 H14 . 0.9300 no
C15 C16 . 1.389(3) no
C15 H15 . 0.9300 no

loop_
_geom_torsion_atom_site_label_1
_geom_torsion_atom_site_label_2
_geom_torsion_atom_site_label_3
_geom_torsion_atom_site_label_4
_geom_torsion
_geom_torsion_publ_flag
C7 N1 C1 C2 178.7(2) no
C7 N1 C1 C6 -0.6(2) no
N1 C1 C2 C3 -179.52(19) no
C6 C1 C2 C3 -0.3(3) no
C1 C2 C3 C4 -0.4(3) no
C2 C3 C4 C5 0.6(4) no
C3 C4 C5 C6 0.0(3) no
C4 C5 C6 C1 -0.7(3) no
C4 C5 C6 S1 178.61(17) no
C2 C1 C6 C5 0.8(3) no
N1 C1 C6 C5 -179.88(18) no
C2 C1 C6 S1 -178.58(16) no
N1 C1 C6 S1 0.7(2) no
C7 S1 C6 C5 -179.8(2) no
C7 S1 C6 C1 -0.51(15) no
C1 N1 C7 S2 -178.44(15) no
C1 N1 C7 S1 0.1(2) no
C8 S2 C7 N1 -0.8(2) yes
C8 S2 C7 S1 -179.38(12) yes
C6 S1 C7 N1 0.22(17) no
C6 S1 C7 S2 178.95(13) no
C7 S2 C8 C9 -82.90(18) yes
S2 C8 C9 S3 178.53(11) yes
C10 S3 C9 C8 84.38(17) yes
C11 N2 C10 S3 179.06(15) no
C11 N2 C10 S4 -0.3(2) no
C9 S3 C10 N2 -3.7(2) yes
C9 S3 C10 S4 175.63(12) yes
C16 S4 C10 N2 0.03(17) no
C16 S4 C10 S3 -179.41(12) no
C10 N2 C11 C12 -179.6(2) no
C10 N2 C11 C16 0.5(2) no
N2 C11 C12 C13 -179.47(19) no
C16 C11 C12 C13 0.4(3) no
C11 C12 C13 C14 -0.1(3) no
C12 C13 C14 C15 -0.3(3) no
C13 C14 C15 C16 0.3(3) no
C14 C15 C16 C11 0.1(3) no
C14 C15 C16 S4 -179.99(16) no
C12 C11 C16 C15 -0.4(3) no
N2 C11 C16 C15 179.48(18) no
C12 C11 C16 S4 179.62(16) no
N2 C11 C16 S4 -0.5(2) no
C10 S4 C16 C15 -179.7(2) no
C10 S4 C16 C11 0.25(15) no

loop_
_cod_related_entry_id
_cod_related_entry_database
_cod_related_entry_code
1 ChemSpider 267535
